data_7130443
loop_
_publ_author_name
'Wang, Qing'
'Wang, Sen-Lin'
'Fan, Jin-Bao'
'Zeng, Guang-Yao'
'Zhou, Ying-Jun'
'Deng, Xu'

_publ_section_title
;
 Acid-promoted intra- and intermolecular [2+2] cycloaddition of indoles to
 aryl alkynes to access cyclobutene-fused indolines
;
_journal_name_full 'Chemical Communications'
_journal_paper_doi 10.1039/D2CC02840A
_journal_year 2022
_chemical_formula_moiety 'C26 H26 N2 O2 S'
_chemical_formula_sum 'C26 H26 N2 O2 S'
_chemical_formula_weight 430.55
_space_group_crystal_system monoclinic
_space_group_IT_number 14
_space_group_name_Hall '-P 2ybc'
_space_group_name_H-M_alt 'P 1 21/c 1'
_atom_sites_solution_hydrogens mixed
_atom_sites_solution_primary dual
_audit_creation_date 2022-05-02
_audit_creation_method
;
Olex2 1.5-beta
(compiled 2021.12.09 svn.r5202d8cf for OlexSys, GUI svn.r6439)
;
_audit_update_record
;
2022-05-18 deposited with the CCDC.	2022-07-13 downloaded from the CCDC.
;
_cell_angle_alpha 90
_cell_angle_beta 92.7640(10)
_cell_angle_gamma 90
_cell_formula_units_Z 4
_cell_length_a 10.55350(10)
_cell_length_b 11.41710(10)
_cell_length_c 18.3424(2)
_cell_measurement_reflns_used 8912
_cell_measurement_temperature 200.00(10)
_cell_measurement_theta_max 71.4490
_cell_measurement_theta_min 3.8830
_cell_volume 2207.51(4)
_computing_cell_refinement 'CrysAlisPro 1.171.39.33c (Rigaku OD, 2017)'
_computing_data_collection 'CrysAlisPro 1.171.39.33c (Rigaku OD, 2017)'
_computing_data_reduction 'CrysAlisPro 1.171.39.33c (Rigaku OD, 2017)'
_computing_molecular_graphics 'Olex2 1.5-beta (Dolomanov et al., 2009)'
_computing_publication_material 'Olex2 1.5-beta (Dolomanov et al., 2009)'
_computing_structure_refinement 'SHELXL 2017/1 (Sheldrick, 2015)'
_computing_structure_solution 'SHELXT 2014/5 (Sheldrick, 2014)'
_diffrn_ambient_environment N~2~
_diffrn_ambient_temperature 200.00(10)
_diffrn_detector 'CCD plate'
_diffrn_measured_fraction_theta_full 0.999
_diffrn_measured_fraction_theta_max 0.982
_diffrn_measurement_details
;
List of Runs (angles in degrees, time in seconds):

  # Type    Start    End  Width  t~exp~   \w     \q     \k     \f   Frames
#--------------------------------------------------------------------------
  1  \w     80.00 132.00   0.50    0.50    --   42.30  77.00 -90.00  104
  2  \w    -31.00  22.00   0.50    0.50    --   42.30 -82.00 -30.00  106
  3  \w    -44.00  64.00   0.50    0.50    --   42.30 -38.00-180.00  216
  4  \w     82.00 123.00   0.50    0.50    --   42.30  77.00-120.00   82
  5  \w     61.00  86.00   0.50    0.50    --   42.30 -82.00 -30.00   50
  6  \w    118.00 158.00   0.50    0.50    --  101.60  50.00-150.00   80
  7  \w     80.00 155.00   0.50    0.50    --  101.60  77.00-150.00  150
  8  \w    151.00 191.00   0.50    0.50    --  101.60  82.00-120.00   80
  9  \w    159.00 186.00   0.50    0.50    --  101.60  82.00 -90.00   54
 10  \w    156.00 191.00   0.50    0.50    --  101.60  50.00 -30.00   70
 11  \w     22.00 121.00   0.50    0.50    --  101.60 -77.00-120.00  198
 12  \w     70.00  95.00   0.50    0.50    --  101.60  50.00-150.00   50
 13  \w     87.00 120.00   0.50    0.50    --  101.60  82.00 -90.00   66
 14  \w     13.00 133.00   0.50    0.50    --  101.60 -50.00 -30.00  240
 15  \w    103.00 129.00   0.50    0.50    --  101.60 -63.00-120.00   52
 16  \w     28.00  68.00   0.50    0.50    --  101.60 -63.00-120.00   80
 17  \w     92.00 117.00   0.50    0.50    --  101.60  82.00  30.00   50
 18  \w     91.00 150.00   0.50    0.50    --  101.60  50.00 -30.00  118
 19  \w    110.00 137.00   0.50    0.50    --  101.60  82.00-120.00   54
;
_diffrn_measurement_device 'four-circle diffractometer'
_diffrn_measurement_device_type 'XtaLAB AFC12 (RINC): Kappa single'
_diffrn_measurement_method '\w scans'
_diffrn_orient_matrix_type 'CrysAlisPro convention (1999,Acta A55,543-557)'
_diffrn_orient_matrix_UB_11 -0.0558089000
_diffrn_orient_matrix_UB_12 -0.0460925000
_diffrn_orient_matrix_UB_13 0.0705883000
_diffrn_orient_matrix_UB_21 -0.0839911000
_diffrn_orient_matrix_UB_22 -0.0864319000
_diffrn_orient_matrix_UB_23 -0.0451074000
_diffrn_orient_matrix_UB_31 0.1056235000
_diffrn_orient_matrix_UB_32 -0.0930122000
_diffrn_orient_matrix_UB_33 0.0069958000
_diffrn_radiation_monochromator mirror
_diffrn_radiation_probe x-ray
_diffrn_radiation_type 'Cu K\a'
_diffrn_radiation_wavelength 1.54184
_diffrn_reflns_av_R_equivalents 0.0141
_diffrn_reflns_av_unetI/netI 0.0155
_diffrn_reflns_Laue_measured_fraction_full 0.999
_diffrn_reflns_Laue_measured_fraction_max 0.982
_diffrn_reflns_limit_h_max 12
_diffrn_reflns_limit_h_min -12
_diffrn_reflns_limit_k_max 13
_diffrn_reflns_limit_k_min -14
_diffrn_reflns_limit_l_max 22
_diffrn_reflns_limit_l_min -22
_diffrn_reflns_number 11203
_diffrn_reflns_point_group_measured_fraction_full 0.999
_diffrn_reflns_point_group_measured_fraction_max 0.982
_diffrn_reflns_theta_full 67.684
_diffrn_reflns_theta_max 71.576
_diffrn_reflns_theta_min 4.194
_diffrn_source 'Rotating-anode X-ray tube'
_diffrn_source_type 'Rigaku (Cu) X-ray Source'
_exptl_absorpt_coefficient_mu 1.500
_exptl_absorpt_correction_T_max 1.00000
_exptl_absorpt_correction_T_min 0.64892
_exptl_absorpt_correction_type multi-scan
_exptl_absorpt_process_details
;
CrysAlisPro 1.171.39.33c (Rigaku Oxford Diffraction, 2017)
Empirical absorption correction using spherical harmonics,
 implemented in SCALE3 ABSPACK scaling algorithm.
;
_exptl_crystal_colour 'clear light colourless'
_exptl_crystal_density_diffrn 1.295
_exptl_crystal_description block
_exptl_crystal_F_000 912
_exptl_crystal_size_max 0.15
_exptl_crystal_size_mid 0.14
_exptl_crystal_size_min 0.12
_refine_diff_density_max 0.290
_refine_diff_density_min -0.326
_refine_diff_density_rms 0.033
_refine_ls_extinction_coef 0.0036(2)
_refine_ls_extinction_expression Fc^*^=kFc[1+0.001xFc^2^\l^3^/sin(2\q)]^-1/4^
_refine_ls_extinction_method 'SHELXL-2017/1 (Sheldrick 2017)'
_refine_ls_goodness_of_fit_ref 1.048
_refine_ls_hydrogen_treatment mixed
_refine_ls_matrix_type full
_refine_ls_number_parameters 291
_refine_ls_number_reflns 4219
_refine_ls_number_restraints 0
_refine_ls_restrained_S_all 1.048
_refine_ls_R_factor_all 0.0345
_refine_ls_R_factor_gt 0.0335
_refine_ls_shift/su_max 0.001
_refine_ls_shift/su_mean 0.000
_refine_ls_structure_factor_coef Fsqd
_refine_ls_weighting_details 'w=1/[\s^2^(Fo^2^)+(0.0473P)^2^+0.6233P] where P=(Fo^2^+2Fc^2^)/3'
_refine_ls_weighting_scheme calc
_refine_ls_wR_factor_gt 0.0917
_refine_ls_wR_factor_ref 0.0924
_reflns_Friedel_coverage 0.000
_reflns_number_gt 4049
_reflns_number_total 4219
_reflns_threshold_expression 'I > 2\s(I)'
_cod_data_source_file d2cc02840a2.cif
_cod_data_source_block 5k
_cod_database_code 7130443
_shelx_shelxl_version_number 2017/1
_chemical_oxdiff_usercomment 'C H O N S'
_shelx_space_group_comment
;
The symmetry employed for this shelxl refinement is uniquely defined
by the following loop, which should always be used as a source of
symmetry information in preference to the above space-group names.
They are only intended as comments.
;
_olex2_refinement_description
;
1. Fixed Uiso
 At 1.2 times of:
  All C(H) groups, All C(H,H) groups
 At 1.5 times of:
  All C(H,H,H) groups
2.a Ternary CH refined with riding coordinates:
 C10(H10)
2.b Secondary CH2 refined with riding coordinates:
 C17(H17A,H17B), C18(H18A,H18B)
2.c Aromatic/amide H refined with riding coordinates:
 C2(H2A), C3(H3), C4(H4), C5(H5), C8(H8), C13(H13), C14(H14), C15(H15),
 C16(H16), C20(H20), C21(H21), C23(H23), C24(H24)
2.d Idealised Me refined as rotating group:
 C25(H25A,H25B,H25C), C26(H26A,H26B,H26C)
;
_olex2_submission_special_instructions 'No special instructions were received'
_oxdiff_exptl_absorpt_empirical_details
;
Empirical correction (ABSPACK) includes:
- Absorption correction using spherical harmonics
- Frame scaling
;
_oxdiff_exptl_absorpt_empirical_full_max 1.676
_oxdiff_exptl_absorpt_empirical_full_min 0.629

loop_
_space_group_symop_operation_xyz
'x, y, z'
'-x, y+1/2, -z+1/2'
'-x, -y, -z'
'x, -y-1/2, z-1/2'

loop_
_atom_site_label
_atom_site_type_symbol
_atom_site_fract_x
_atom_site_fract_y
_atom_site_fract_z
_atom_site_U_iso_or_equiv
_atom_site_adp_type
_atom_site_occupancy
_atom_site_site_symmetry_order
_atom_site_calc_flag
_atom_site_refinement_flags_posn
_atom_site_refinement_flags_adp
_atom_site_refinement_flags_occupancy
_atom_site_disorder_assembly
_atom_site_disorder_group
S1 S 0.45404(3) 0.69970(3) 0.17153(2) 0.03795(12) Uani 1 1 d . . . . .
O1 O 0.35327(9) 0.63228(11) 0.19968(6) 0.0519(3) Uani 1 1 d . . . . .
O2 O 0.42604(11) 0.80396(9) 0.13026(6) 0.0535(3) Uani 1 1 d . . . . .
N1 N 0.68004(10) 0.52903(10) 0.33058(6) 0.0361(2) Uani 1 1 d . . . . .
H1 H 0.6552(15) 0.4650(16) 0.3492(9) 0.044(4) Uiso 1 1 d . . . . .
N2 N 0.54532(11) 0.73762(10) 0.24183(6) 0.0369(3) Uani 1 1 d . . . . .
H2 H 0.5639(15) 0.6727(15) 0.2659(9) 0.044(4) Uiso 1 1 d . . . . .
C1 C 0.79352(12) 0.57649(11) 0.50705(7) 0.0327(3) Uani 1 1 d . . . . .
C2 C 0.69089(13) 0.50213(12) 0.51807(8) 0.0400(3) Uani 1 1 d . . . . .
H2A H 0.625965 0.496309 0.482131 0.048 Uiso 1 1 calc R U . . .
C3 C 0.68407(15) 0.43704(13) 0.58141(8) 0.0467(3) Uani 1 1 d . . . . .
H3 H 0.614648 0.388642 0.587962 0.056 Uiso 1 1 calc R U . . .
C4 C 0.78042(15) 0.44404(13) 0.63485(8) 0.0476(4) Uani 1 1 d . . . . .
H4 H 0.776936 0.399651 0.677221 0.057 Uiso 1 1 calc R U . . .
C5 C 0.88219(14) 0.51764(13) 0.62483(7) 0.0432(3) Uani 1 1 d . . . . .
H5 H 0.946659 0.522170 0.661117 0.052 Uiso 1 1 calc R U . . .
C6 C 0.89105(12) 0.58515(12) 0.56209(7) 0.0358(3) Uani 1 1 d . . . . .
C7 C 0.79420(11) 0.63995(11) 0.43780(7) 0.0322(3) Uani 1 1 d . . . . .
C8 C 0.86787(12) 0.71576(11) 0.40299(7) 0.0353(3) Uani 1 1 d . . . . .
H8 H 0.941880 0.755152 0.417707 0.042 Uiso 1 1 calc R U . . .
C9 C 0.78908(12) 0.71516(11) 0.33149(7) 0.0325(3) Uani 1 1 d . . . . .
C10 C 0.69603(12) 0.63472(11) 0.37420(7) 0.0319(3) Uani 1 1 d . . . . .
H10 H 0.615756 0.673128 0.384415 0.038 Uiso 1 1 calc R U . . .
C11 C 0.84171(12) 0.62922(11) 0.27777(7) 0.0339(3) Uani 1 1 d . . . . .
C12 C 0.78086(12) 0.52134(11) 0.28400(7) 0.0349(3) Uani 1 1 d . . . . .
C13 C 0.81788(14) 0.42468(13) 0.24452(8) 0.0443(3) Uani 1 1 d . . . . .
H13 H 0.779739 0.352018 0.250161 0.053 Uiso 1 1 calc R U . . .
C14 C 0.91395(15) 0.44015(15) 0.19623(8) 0.0517(4) Uani 1 1 d . . . . .
H14 H 0.939748 0.376721 0.168808 0.062 Uiso 1 1 calc R U . . .
C15 C 0.97219(15) 0.54755(16) 0.18793(8) 0.0518(4) Uani 1 1 d . . . . .
H15 H 1.035334 0.555704 0.154635 0.062 Uiso 1 1 calc R U . . .
C16 C 0.93682(13) 0.64339(14) 0.22909(7) 0.0428(3) Uani 1 1 d . . . . .
H16 H 0.976260 0.715578 0.224023 0.051 Uiso 1 1 calc R U . . .
C17 C 0.73890(13) 0.82989(11) 0.29829(7) 0.0370(3) Uani 1 1 d . . . . .
H17A H 0.690281 0.870288 0.334140 0.044 Uiso 1 1 calc R U . . .
H17B H 0.810383 0.879321 0.287528 0.044 Uiso 1 1 calc R U . . .
C18 C 0.65586(13) 0.81392(11) 0.22892(7) 0.0382(3) Uani 1 1 d . . . . .
H18A H 0.626079 0.889804 0.211572 0.046 Uiso 1 1 calc R U . . .
H18B H 0.705716 0.779351 0.191406 0.046 Uiso 1 1 calc R U . . .
C19 C 0.54371(12) 0.60817(11) 0.11685(7) 0.0338(3) Uani 1 1 d . . . . .
C20 C 0.60654(16) 0.65366(13) 0.05921(8) 0.0486(4) Uani 1 1 d . . . . .
H20 H 0.599063 0.732616 0.047308 0.058 Uiso 1 1 calc R U . . .
C21 C 0.68103(17) 0.58011(16) 0.01920(8) 0.0556(4) Uani 1 1 d . . . . .
H21 H 0.723891 0.610720 -0.019617 0.067 Uiso 1 1 calc R U . . .
C22 C 0.69326(14) 0.46258(14) 0.03549(8) 0.0480(4) Uani 1 1 d . . . . .
C23 C 0.62859(15) 0.41911(13) 0.09332(9) 0.0482(4) Uani 1 1 d . . . . .
H23 H 0.634860 0.339866 0.104663 0.058 Uiso 1 1 calc R U . . .
C24 C 0.55489(13) 0.49062(12) 0.13462(8) 0.0403(3) Uani 1 1 d . . . . .
H24 H 0.513197 0.460250 0.173954 0.048 Uiso 1 1 calc R U . . .
C25 C 0.77775(19) 0.3846(2) -0.00741(11) 0.0761(6) Uani 1 1 d . . . . .
H25A H 0.863548 0.390744 0.012110 0.114 Uiso 1 1 calc R U . . .
H25B H 0.773842 0.408605 -0.057634 0.114 Uiso 1 1 calc R U . . .
H25C H 0.749663 0.304931 -0.004016 0.114 Uiso 1 1 calc R U . . .
C26 C 1.00286(14) 0.66474(14) 0.55445(8) 0.0447(3) Uani 1 1 d . . . . .
H26A H 1.045946 0.644032 0.511374 0.067 Uiso 1 1 calc R U . . .
H26B H 1.059998 0.656707 0.596483 0.067 Uiso 1 1 calc R U . . .
H26C H 0.974132 0.744383 0.550611 0.067 Uiso 1 1 calc R U . . .

loop_
_atom_site_aniso_label
_atom_site_aniso_U_11
_atom_site_aniso_U_22
_atom_site_aniso_U_33
_atom_site_aniso_U_23
_atom_site_aniso_U_13
_atom_site_aniso_U_12
S1 0.03511(18) 0.0383(2) 0.04021(19) -0.00430(12) -0.00092(13) 0.00735(12)
O1 0.0346(5) 0.0667(7) 0.0549(6) -0.0104(5) 0.0063(4) -0.0036(5)
O2 0.0619(7) 0.0431(6) 0.0543(6) -0.0029(5) -0.0115(5) 0.0218(5)
N1 0.0383(6) 0.0313(6) 0.0388(6) -0.0018(5) 0.0031(5) -0.0063(5)
N2 0.0383(6) 0.0354(6) 0.0370(6) -0.0014(5) 0.0012(4) 0.0019(5)
C1 0.0343(6) 0.0319(6) 0.0326(6) -0.0019(5) 0.0072(5) 0.0007(5)
C2 0.0371(7) 0.0417(7) 0.0417(7) 0.0021(6) 0.0059(5) -0.0033(6)
C3 0.0470(8) 0.0433(8) 0.0511(8) 0.0071(6) 0.0146(6) -0.0060(6)
C4 0.0595(9) 0.0455(8) 0.0387(7) 0.0090(6) 0.0128(6) 0.0049(7)
C5 0.0485(8) 0.0486(8) 0.0325(6) 0.0004(6) 0.0028(6) 0.0054(6)
C6 0.0384(7) 0.0367(7) 0.0326(6) -0.0042(5) 0.0055(5) 0.0017(5)
C7 0.0324(6) 0.0314(6) 0.0329(6) -0.0032(5) 0.0035(5) -0.0012(5)
C8 0.0347(6) 0.0354(6) 0.0358(6) -0.0009(5) 0.0021(5) -0.0063(5)
C9 0.0327(6) 0.0315(6) 0.0336(6) 0.0010(5) 0.0039(5) -0.0035(5)
C10 0.0314(6) 0.0305(6) 0.0342(6) 0.0002(5) 0.0040(5) -0.0022(5)
C11 0.0346(6) 0.0355(6) 0.0315(6) 0.0024(5) 0.0007(5) 0.0036(5)
C12 0.0350(6) 0.0357(6) 0.0333(6) -0.0015(5) -0.0035(5) 0.0037(5)
C13 0.0471(8) 0.0399(7) 0.0451(7) -0.0089(6) -0.0072(6) 0.0084(6)
C14 0.0545(9) 0.0584(9) 0.0417(8) -0.0127(7) -0.0035(7) 0.0229(8)
C15 0.0471(8) 0.0712(11) 0.0378(7) 0.0029(7) 0.0100(6) 0.0179(8)
C16 0.0404(7) 0.0509(8) 0.0374(7) 0.0069(6) 0.0062(6) 0.0047(6)
C17 0.0406(7) 0.0292(6) 0.0412(7) 0.0005(5) 0.0026(5) -0.0028(5)
C18 0.0433(7) 0.0317(6) 0.0397(7) 0.0031(5) 0.0023(6) 0.0010(5)
C19 0.0346(6) 0.0324(6) 0.0341(6) -0.0017(5) -0.0018(5) 0.0015(5)
C20 0.0661(10) 0.0393(8) 0.0409(7) 0.0068(6) 0.0082(7) 0.0030(7)
C21 0.0653(10) 0.0647(10) 0.0382(7) 0.0009(7) 0.0156(7) 0.0021(8)
C22 0.0433(8) 0.0565(9) 0.0436(8) -0.0137(7) -0.0043(6) 0.0089(7)
C23 0.0531(8) 0.0334(7) 0.0576(9) -0.0069(6) -0.0045(7) 0.0057(6)
C24 0.0420(7) 0.0337(7) 0.0453(7) 0.0007(6) 0.0031(6) -0.0029(5)
C25 0.0661(11) 0.0956(15) 0.0664(11) -0.0315(11) 0.0006(9) 0.0260(11)
C26 0.0424(7) 0.0519(8) 0.0394(7) -0.0026(6) -0.0017(6) -0.0088(6)

loop_
_atom_type_symbol
_atom_type_description
_atom_type_scat_dispersion_real
_atom_type_scat_dispersion_imag
_atom_type_scat_source
C C 0.0181 0.0091 'International Tables Vol C Tables 4.2.6.8 and 6.1.1.4'
H H 0.0000 0.0000 'International Tables Vol C Tables 4.2.6.8 and 6.1.1.4'
N N 0.0311 0.0180 'International Tables Vol C Tables 4.2.6.8 and 6.1.1.4'
O O 0.0492 0.0322 'International Tables Vol C Tables 4.2.6.8 and 6.1.1.4'
S S 0.3331 0.5567 'International Tables Vol C Tables 4.2.6.8 and 6.1.1.4'

loop_
_geom_angle_atom_site_label_1
_geom_angle_atom_site_label_2
_geom_angle_atom_site_label_3
_geom_angle
_geom_angle_site_symmetry_1
_geom_angle_site_symmetry_3
_geom_angle_publ_flag
O1 S1 O2 119.99(7) . . ?
O1 S1 N2 106.19(6) . . ?
O1 S1 C19 108.45(6) . . ?
O2 S1 N2 107.22(6) . . ?
O2 S1 C19 107.19(6) . . ?
N2 S1 C19 107.19(6) . . ?
C10 N1 H1 121.4(11) . . ?
C12 N1 H1 116.6(11) . . ?
C12 N1 C10 108.48(10) . . ?
S1 N2 H2 106.4(11) . . ?
C18 N2 S1 117.94(9) . . ?
C18 N2 H2 114.6(11) . . ?
C2 C1 C6 118.87(12) . . ?
C2 C1 C7 117.55(12) . . ?
C6 C1 C7 123.58(11) . . ?
C1 C2 H2A 119.4 . . ?
C3 C2 C1 121.29(13) . . ?
C3 C2 H2A 119.4 . . ?
C2 C3 H3 120.0 . . ?
C4 C3 C2 119.91(13) . . ?
C4 C3 H3 120.0 . . ?
C3 C4 H4 120.3 . . ?
C3 C4 C5 119.41(13) . . ?
C5 C4 H4 120.3 . . ?
C4 C5 H5 119.0 . . ?
C4 C5 C6 122.00(13) . . ?
C6 C5 H5 119.0 . . ?
C1 C6 C26 121.70(12) . . ?
C5 C6 C1 118.51(12) . . ?
C5 C6 C26 119.79(12) . . ?
C1 C7 C10 127.87(11) . . ?
C8 C7 C1 139.30(12) . . ?
C8 C7 C10 92.81(10) . . ?
C7 C8 H8 132.1 . . ?
C7 C8 C9 95.86(10) . . ?
C9 C8 H8 132.1 . . ?
C8 C9 C10 84.37(9) . . ?
C8 C9 C17 120.33(11) . . ?
C11 C9 C8 111.22(10) . . ?
C11 C9 C10 101.67(9) . . ?
C11 C9 C17 115.26(10) . . ?
C17 C9 C10 118.96(10) . . ?
N1 C10 C7 120.72(10) . . ?
N1 C10 C9 105.55(10) . . ?
N1 C10 H10 113.5 . . ?
C7 C10 C9 86.61(9) . . ?
C7 C10 H10 113.5 . . ?
C9 C10 H10 113.5 . . ?
C12 C11 C9 109.48(11) . . ?
C16 C11 C9 130.07(12) . . ?
C16 C11 C12 120.43(12) . . ?
C11 C12 N1 111.16(11) . . ?
C13 C12 N1 127.64(13) . . ?
C13 C12 C11 121.13(13) . . ?
C12 C13 H13 121.2 . . ?
C12 C13 C14 117.67(14) . . ?
C14 C13 H13 121.2 . . ?
C13 C14 H14 119.2 . . ?
C15 C14 C13 121.65(14) . . ?
C15 C14 H14 119.2 . . ?
C14 C15 H15 119.8 . . ?
C14 C15 C16 120.35(14) . . ?
C16 C15 H15 119.8 . . ?
C11 C16 C15 118.69(14) . . ?
C11 C16 H16 120.7 . . ?
C15 C16 H16 120.7 . . ?
C9 C17 H17A 108.8 . . ?
C9 C17 H17B 108.8 . . ?
H17A C17 H17B 107.7 . . ?
C18 C17 C9 113.90(11) . . ?
C18 C17 H17A 108.8 . . ?
C18 C17 H17B 108.8 . . ?
N2 C18 C17 111.25(11) . . ?
N2 C18 H18A 109.4 . . ?
N2 C18 H18B 109.4 . . ?
C17 C18 H18A 109.4 . . ?
C17 C18 H18B 109.4 . . ?
H18A C18 H18B 108.0 . . ?
C20 C19 S1 120.45(11) . . ?
C20 C19 C24 120.51(13) . . ?
C24 C19 S1 118.97(10) . . ?
C19 C20 H20 120.5 . . ?
C19 C20 C21 119.02(14) . . ?
C21 C20 H20 120.5 . . ?
C20 C21 H21 119.2 . . ?
C22 C21 C20 121.66(15) . . ?
C22 C21 H21 119.2 . . ?
C21 C22 C23 118.12(14) . . ?
C21 C22 C25 120.84(17) . . ?
C23 C22 C25 121.02(16) . . ?
C22 C23 H23 119.3 . . ?
C24 C23 C22 121.46(14) . . ?
C24 C23 H23 119.3 . . ?
C19 C24 H24 120.4 . . ?
C23 C24 C19 119.23(13) . . ?
C23 C24 H24 120.4 . . ?
C22 C25 H25A 109.5 . . ?
C22 C25 H25B 109.5 . . ?
C22 C25 H25C 109.5 . . ?
H25A C25 H25B 109.5 . . ?
H25A C25 H25C 109.5 . . ?
H25B C25 H25C 109.5 . . ?
C6 C26 H26A 109.5 . . ?
C6 C26 H26B 109.5 . . ?
C6 C26 H26C 109.5 . . ?
H26A C26 H26B 109.5 . . ?
H26A C26 H26C 109.5 . . ?
H26B C26 H26C 109.5 . . ?

loop_
_geom_bond_atom_site_label_1
_geom_bond_atom_site_label_2
_geom_bond_distance
_geom_bond_site_symmetry_2
_geom_bond_publ_flag
S1 O1 1.4294(11) . ?
S1 O2 1.4338(11) . ?
S1 N2 1.6304(11) . ?
S1 C19 1.7564(13) . ?
N1 H1 0.853(18) . ?
N1 C10 1.4531(16) . ?
N1 C12 1.3990(17) . ?
N2 H2 0.880(17) . ?
N2 C18 1.4841(17) . ?
C1 C2 1.3985(18) . ?
C1 C6 1.4100(18) . ?
C1 C7 1.4626(17) . ?
C2 H2A 0.9300 . ?
C2 C3 1.384(2) . ?
C3 H3 0.9300 . ?
C3 C4 1.380(2) . ?
C4 H4 0.9300 . ?
C4 C5 1.383(2) . ?
C5 H5 0.9300 . ?
C5 C6 1.3921(19) . ?
C6 C26 1.5012(19) . ?
C7 C8 1.3450(18) . ?
C7 C10 1.5236(17) . ?
C8 H8 0.9300 . ?
C8 C9 1.5186(17) . ?
C9 C10 1.5798(16) . ?
C9 C11 1.5150(17) . ?
C9 C17 1.5284(18) . ?
C10 H10 0.9800 . ?
C11 C12 1.3964(18) . ?
C11 C16 1.3846(18) . ?
C12 C13 1.3865(18) . ?
C13 H13 0.9300 . ?
C13 C14 1.389(2) . ?
C14 H14 0.9300 . ?
C14 C15 1.383(3) . ?
C15 H15 0.9300 . ?
C15 C16 1.391(2) . ?
C16 H16 0.9300 . ?
C17 H17A 0.9700 . ?
C17 H17B 0.9700 . ?
C17 C18 1.5209(19) . ?
C18 H18A 0.9700 . ?
C18 H18B 0.9700 . ?
C19 C20 1.377(2) . ?
C19 C24 1.3847(19) . ?
C20 H20 0.9300 . ?
C20 C21 1.385(2) . ?
C21 H21 0.9300 . ?
C21 C22 1.379(2) . ?
C22 C23 1.381(2) . ?
C22 C25 1.508(2) . ?
C23 H23 0.9300 . ?
C23 C24 1.379(2) . ?
C24 H24 0.9300 . ?
C25 H25A 0.9600 . ?
C25 H25B 0.9600 . ?
C25 H25C 0.9600 . ?
C26 H26A 0.9600 . ?
C26 H26B 0.9600 . ?
C26 H26C 0.9600 . ?

loop_
_geom_torsion_atom_site_label_1
_geom_torsion_atom_site_label_2
_geom_torsion_atom_site_label_3
_geom_torsion_atom_site_label_4
_geom_torsion
_geom_torsion_site_symmetry_1
_geom_torsion_site_symmetry_2
_geom_torsion_site_symmetry_3
_geom_torsion_site_symmetry_4
_geom_torsion_publ_flag
S1 N2 C18 C17 -173.69(9) . . . . ?
S1 C19 C20 C21 177.11(12) . . . . ?
S1 C19 C24 C23 -177.89(11) . . . . ?
O1 S1 N2 C18 -177.22(10) . . . . ?
O1 S1 C19 C20 150.90(12) . . . . ?
O1 S1 C19 C24 -31.99(13) . . . . ?
O2 S1 N2 C18 -47.81(11) . . . . ?
O2 S1 C19 C20 20.00(14) . . . . ?
O2 S1 C19 C24 -162.89(11) . . . . ?
N1 C12 C13 C14 174.07(13) . . . . ?
N2 S1 C19 C20 -94.83(13) . . . . ?
N2 S1 C19 C24 82.27(12) . . . . ?
C1 C2 C3 C4 -0.6(2) . . . . ?
C1 C7 C8 C9 173.85(15) . . . . ?
C1 C7 C10 N1 -68.21(17) . . . . ?
C1 C7 C10 C9 -174.30(12) . . . . ?
C2 C1 C6 C5 1.04(18) . . . . ?
C2 C1 C6 C26 -178.95(12) . . . . ?
C2 C1 C7 C8 -178.85(15) . . . . ?
C2 C1 C7 C10 -0.65(19) . . . . ?
C2 C3 C4 C5 0.9(2) . . . . ?
C3 C4 C5 C6 -0.2(2) . . . . ?
C4 C5 C6 C1 -0.8(2) . . . . ?
C4 C5 C6 C26 179.23(13) . . . . ?
C6 C1 C2 C3 -0.4(2) . . . . ?
C6 C1 C7 C8 0.2(2) . . . . ?
C6 C1 C7 C10 178.34(12) . . . . ?
C7 C1 C2 C3 178.68(13) . . . . ?
C7 C1 C6 C5 -177.94(12) . . . . ?
C7 C1 C6 C26 2.06(19) . . . . ?
C7 C8 C9 C10 4.57(10) . . . . ?
C7 C8 C9 C11 -95.79(12) . . . . ?
C7 C8 C9 C17 124.96(12) . . . . ?
C8 C7 C10 N1 110.61(12) . . . . ?
C8 C7 C10 C9 4.52(10) . . . . ?
C8 C9 C10 N1 -124.99(10) . . . . ?
C8 C9 C10 C7 -4.02(9) . . . . ?
C8 C9 C11 C12 93.09(12) . . . . ?
C8 C9 C11 C16 -85.14(16) . . . . ?
C8 C9 C17 C18 -176.86(11) . . . . ?
C9 C11 C12 N1 7.45(14) . . . . ?
C9 C11 C12 C13 -175.29(12) . . . . ?
C9 C11 C16 C15 176.65(13) . . . . ?
C9 C17 C18 N2 57.83(15) . . . . ?
C10 N1 C12 C11 -17.54(14) . . . . ?
C10 N1 C12 C13 165.42(13) . . . . ?
C10 C7 C8 C9 -4.72(10) . . . . ?
C10 C9 C11 C12 4.65(13) . . . . ?
C10 C9 C11 C16 -173.58(13) . . . . ?
C10 C9 C17 C18 -75.68(14) . . . . ?
C11 C9 C10 N1 -14.44(12) . . . . ?
C11 C9 C10 C7 106.54(10) . . . . ?
C11 C9 C17 C18 45.43(15) . . . . ?
C11 C12 C13 C14 -2.69(19) . . . . ?
C12 N1 C10 C7 -75.73(14) . . . . ?
C12 N1 C10 C9 19.66(13) . . . . ?
C12 C11 C16 C15 -1.4(2) . . . . ?
C12 C13 C14 C15 0.6(2) . . . . ?
C13 C14 C15 C16 1.0(2) . . . . ?
C14 C15 C16 C11 -0.6(2) . . . . ?
C16 C11 C12 N1 -174.11(11) . . . . ?
C16 C11 C12 C13 3.14(19) . . . . ?
C17 C9 C10 N1 113.32(12) . . . . ?
C17 C9 C10 C7 -125.71(11) . . . . ?
C17 C9 C11 C12 -125.45(11) . . . . ?
C17 C9 C11 C16 56.32(18) . . . . ?
C19 S1 N2 C18 67.01(11) . . . . ?
C19 C20 C21 C22 0.3(3) . . . . ?
C20 C19 C24 C23 -0.8(2) . . . . ?
C20 C21 C22 C23 0.1(2) . . . . ?
C20 C21 C22 C25 -178.27(16) . . . . ?
C21 C22 C23 C24 -0.8(2) . . . . ?
C22 C23 C24 C19 1.2(2) . . . . ?
C24 C19 C20 C21 0.1(2) . . . . ?
C25 C22 C23 C24 177.51(15) . . . . ?
